data_1565827
loop_
_publ_author_name
'Gajda, Roman'
'Zhang, Dongzhou'
'Parafiniuk, Jan'
'Dera, Przemys\/law'
'Wo\'zniak, Krzysztof'

_publ_section_title
;
 Tracing electron density changes in langbeinite under pressure
;
_journal_issue 1
_journal_name_full IUCrJ
_journal_page_first 146
_journal_page_last 162
_journal_paper_doi 10.1107/S2052252521012628
_journal_volume 9
_journal_year 2022
_chemical_formula_moiety 'K2 Mg2 O12 S3'
_chemical_formula_sum 'K2 Mg2 O12 S3'
_chemical_formula_weight 415.00
_space_group_crystal_system cubic
_space_group_IT_number 198
_space_group_name_Hall 'P 2ac 2ab 3'
_space_group_name_H-M_alt 'P 21 3'
_cell_angle_alpha 90
_cell_angle_beta 90
_cell_angle_gamma 90
_cell_formula_units_Z 4
_cell_length_a 9.91895(2)
_cell_length_b 9.91895(2)
_cell_length_c 9.91895(2)
_cell_measurement_reflns_used 80569
_cell_measurement_temperature 293(2)
_cell_measurement_theta_max 44.3910
_cell_measurement_theta_min 2.7870
_cell_volume 975.882(3)
_computing_cell_refinement 'CrysAlisPro 1.171.40.67a (Rigaku OD, 2019)'
_computing_data_collection 'CrysAlisPro 1.171.40.67a (Rigaku OD, 2019)'
_computing_data_reduction 'CrysAlisPro 1.171.40.67a (Rigaku OD, 2019)'
_computing_molecular_graphics 'Olex2 1.3 (Dolomanov et al., 2009)'
_computing_publication_material 'Olex2 1.3 (Dolomanov et al., 2009)'
_computing_structure_refinement 'SHELXL 2018/3 (Sheldrick, 2015)'
_computing_structure_solution 'SHELXT 2018/2 (Sheldrick, 2018)'
_diffrn_ambient_temperature 293(2)
_diffrn_detector 'CCD plate'
_diffrn_detector_area_resol_mean 16.0128
_diffrn_detector_type Eos
_diffrn_measured_fraction_theta_full 1.000
_diffrn_measured_fraction_theta_max 0.998
_diffrn_measurement_device 'four-circle diffractometer'
_diffrn_measurement_device_type 'SuperNova, Single source at offset/far, Eos'
_diffrn_measurement_method '\w scans'
_diffrn_orient_matrix_type 'CrysAlisPro convention (1999,Acta A55,543-557)'
_diffrn_orient_matrix_UB_11 0.0070729000
_diffrn_orient_matrix_UB_12 0.0299470000
_diffrn_orient_matrix_UB_13 0.0472484000
_diffrn_orient_matrix_UB_21 0.0532028000
_diffrn_orient_matrix_UB_22 0.0111576000
_diffrn_orient_matrix_UB_23 -0.0150405000
_diffrn_orient_matrix_UB_31 -0.0173462000
_diffrn_orient_matrix_UB_32 0.0464711000
_diffrn_orient_matrix_UB_33 -0.0268551000
_diffrn_radiation_monochromator mirror
_diffrn_radiation_probe x-ray
_diffrn_radiation_type 'Ag K\a'
_diffrn_radiation_wavelength 0.56087
_diffrn_reflns_av_R_equivalents 0.0306
_diffrn_reflns_av_unetI/netI 0.0070
_diffrn_reflns_Laue_measured_fraction_full 1.000
_diffrn_reflns_Laue_measured_fraction_max 0.998
_diffrn_reflns_limit_h_max 24
_diffrn_reflns_limit_h_min -24
_diffrn_reflns_limit_k_max 24
_diffrn_reflns_limit_k_min -24
_diffrn_reflns_limit_l_max 24
_diffrn_reflns_limit_l_min -24
_diffrn_reflns_number 168589
_diffrn_reflns_point_group_measured_fraction_full 1.000
_diffrn_reflns_point_group_measured_fraction_max 0.998
_diffrn_reflns_theta_full 19.665
_diffrn_reflns_theta_max 44.610
_diffrn_reflns_theta_min 2.292
_diffrn_source 'micro-focus sealed X-ray tube'
_diffrn_source_type 'SuperNova (Ag) X-ray Source'
_exptl_absorpt_coefficient_mu 0.913
_exptl_absorpt_correction_T_max 1.000
_exptl_absorpt_correction_T_min 0.217
_exptl_absorpt_correction_type gaussian
_exptl_absorpt_process_details
;
CrysAlisPro 1.171.40.67a (Rigaku Oxford Diffraction, 2019)
Numerical absorption correction based on gaussian integration over
			a multifaceted crystal model
Empirical absorption correction using spherical harmonics,
 implemented in SCALE3 ABSPACK scaling algorithm.
;
_exptl_crystal_colour 'pale grey'
_exptl_crystal_density_diffrn 2.825
_exptl_crystal_description block
_exptl_crystal_F_000 824
_exptl_crystal_size_max 0.501
_exptl_crystal_size_mid 0.425
_exptl_crystal_size_min 0.279
_refine_diff_density_max 0.533
_refine_diff_density_min -0.563
_refine_diff_density_rms 0.074
_refine_ls_abs_structure_details
;
 Flack x determined using 2346 quotients [(I+)-(I-)]/[(I+)+(I-)]
 (Parsons, Flack and Wagner, Acta Cryst. B69 (2013) 249-259).
;
_refine_ls_abs_structure_Flack 0.023(9)
_refine_ls_extinction_method none
_refine_ls_goodness_of_fit_ref 1.664
_refine_ls_matrix_type full
_refine_ls_number_parameters 223
_refine_ls_number_reflns 5234
_refine_ls_number_restraints 0
_refine_ls_R_factor_all 0.019
_refine_ls_R_factor_gt 0.018
_refine_ls_R_Fsqd_factor 0.022
_refine_ls_shift/su_max 0.00265
_refine_ls_structure_factor_coef Fsqd
_refine_ls_weighting_details
;
calc w2 = 1/[s^2^(Fo^2^)]
;
_refine_ls_weighting_scheme calc
_refine_ls_wR_factor_ref 0.052
_reflns_Friedel_coverage 0.838
_reflns_Friedel_fraction_full 1.000
_reflns_Friedel_fraction_max 0.998
_reflns_number_gt 5292
_reflns_number_total 5360
_reflns_threshold_expression 'I > 2\s(I)'
_cod_data_source_file ti5023.cif
_cod_data_source_block Langbeinite_silver_source_multipole
_cod_depositor_comments 'Adding full bibliography for 1565826--1565831.cif.'
_cod_original_cell_volume 975.880(5)
_cod_database_code 1565827
_chemical_oxdiff_formula 'K2 Mg2 S3 O12'
_shelx_space_group_comment
;
The symmetry employed for this shelxl refinement is uniquely defined
by the following loop, which should always be used as a source of
symmetry information in preference to the above space-group names.
They are only intended as comments.
;
_reflns_odcompleteness_completeness 100.00
_reflns_odcompleteness_iscentric 1
_reflns_odcompleteness_theta 44.37

loop_
_space_group_symop_id
_space_group_symop_operation_xyz
1 +X,+Y,+Z
2 1/2-X,-Y,1/2+Z
3 -X,1/2+Y,1/2-Z
4 1/2+X,1/2-Y,-Z
5 +Z,+X,+Y
6 1/2+Z,1/2-X,-Y
7 1/2-Z,-X,1/2+Y
8 -Z,1/2+X,1/2-Y
9 +Y,+Z,+X
10 -Y,1/2+Z,1/2-X
11 1/2+Y,1/2-Z,-X
12 1/2-Y,-Z,1/2+X

loop_
_atom_local_axes_atom_label
_atom_local_axes_atom0
_atom_local_axes_ax1
_atom_local_axes_atom1
_atom_local_axes_atom2
_atom_local_axes_ax2
K(1) DUM0 Z K(1) DUM1 Y
K(2) DUM0 Z K(2) DUM2 Y
S(3) O(6) Z S(3) O(7) Y
MG(4) DUM0 Z MG(4) DUM3 Y
MG(5) DUM0 Z MG(5) O(8) Y
O(6) S(3) Z O(6) O(7) Y
O(7) S(3) Z O(7) O(6) Y
O(8) S(3) Z O(8) O(7) Y
O(9) K(1) Z O(9) K(2) Y

loop_
_atom_rho_multipole_atom_label
_atom_rho_multipole_coeff_Pv
_atom_rho_multipole_coeff_P00
_atom_rho_multipole_coeff_P11
_atom_rho_multipole_coeff_P1-1
_atom_rho_multipole_coeff_P10
_atom_rho_multipole_coeff_P20
_atom_rho_multipole_coeff_P21
_atom_rho_multipole_coeff_P2-1
_atom_rho_multipole_coeff_P22
_atom_rho_multipole_coeff_P2-2
_atom_rho_multipole_coeff_P30
_atom_rho_multipole_coeff_P31
_atom_rho_multipole_coeff_P3-1
_atom_rho_multipole_coeff_P32
_atom_rho_multipole_coeff_P3-2
_atom_rho_multipole_coeff_P33
_atom_rho_multipole_coeff_P3-3
_atom_rho_multipole_coeff_P40
_atom_rho_multipole_coeff_P41
_atom_rho_multipole_coeff_P4-1
_atom_rho_multipole_coeff_P42
_atom_rho_multipole_coeff_P4-2
_atom_rho_multipole_coeff_P43
_atom_rho_multipole_coeff_P4-3
_atom_rho_multipole_coeff_P44
_atom_rho_multipole_coeff_P4-4
_atom_rho_multipole_kappa
_atom_rho_multipole_kappa_prime0
_atom_rho_multipole_kappa_prime1
_atom_rho_multipole_kappa_prime2
_atom_rho_multipole_kappa_prime3
_atom_rho_multipole_kappa_prime4
_atom_rho_multipole_radial_slater_n0
_atom_rho_multipole_radial_slater_zeta0
_atom_rho_multipole_radial_slater_n1
_atom_rho_multipole_radial_slater_zeta1
_atom_rho_multipole_radial_slater_n2
_atom_rho_multipole_radial_slater_zeta2
_atom_rho_multipole_radial_slater_n3
_atom_rho_multipole_radial_slater_zeta3
_atom_rho_multipole_radial_slater_n4
_atom_rho_multipole_radial_slater_zeta4
K(1) -0.9061 0 0 0 0.0173 0.1345 0 0 0 0 0.104 0 0 0 0 0.3476 0.1884 -0.2245 0 0 0 0 -0.6201 -0.3032 0 0 1.01(3) 1 1 1 1 1 6 1.7476 6 1.7476 6 1.7476 6 1.7476 6 1.7476
K(2) -0.0928 0 0 0 0.3497 0.4086 0 0 0 0 0.1259 0 0 0 0 -0.2168 0.1326 -0.1276 0 0 0 0 0.181 -0.41 0 0 1.01(3) 1 1 1 1 1 6 1.7476 6 1.7476 6 1.7476 6 1.7476 6 1.7476
S(3) 5.7713 0 0.0744 0.0348 -0.0932 -0.1372 0.102 0.0665 -0.0155 -0.0922 0.208 0.0879 -0.0352 -0.04 -0.0478 0.0183 -0.3547 0.0872 -0.0143 0.0684 -0.0311 0.0667 0.0358 0.0973 0.0456 -0.0521 1.000(4) 1 1 1 1 1 4 3.8512666666667 4 3.8512666666667 4 3.8512666666667 4 3.8512666666667 4 3.8512666666667
MG(4) 0.8208 0 0 0 0.2608 -0.0269 0 0 0 0 -0.1213 0 0 0 0 -0.059 -0.0297 -0.1849 0 0 0 0 0.0708 -0.0199 0 0 0.993(19) 1 1 1 1 1 4 2.205 4 2.205 4 2.205 4 2.205 4 2.205
MG(5) 0.6738 0 0 0 -0.0966 0.1631 0 0 0 0 -0.0015 0 0 0 0 0.0009 0.0583 -0.1501 0 0 0 0 -0.0696 0.0351 0 0 0.993(19) 1 1 1 1 1 4 2.205 4 2.205 4 2.205 4 2.205 4 2.205
O(6) 6.4324 0 -0.0399 0.0754 -0.0326 0.0274 0.0328 0.004 -0.0148 -0.0185 -0.0366 0.0242 -0.0874 0.025 -0.08 0.1743 -0.005 -0.0135 0.0707 0.0161 -0.0003 -0.0142 0.0625 -0.012 -0.014 0.0014 0.9902(14) 1 1 1 1 1 2 4.466 2 4.466 2 4.466 3 4.466 4 4.466
O(7) 6.3485 0 0.0951 -0.0335 -0.0505 -0.0153 -0.0108 0.0039 0.0198 -0.0116 -0.0575 -0.0924 -0.0027 0.0613 0.0134 0.1938 -0.0395 -0.0436 -0.0016 -0.0206 0.0153 0.0449 -0.0079 -0.0474 0.0336 0.0315 0.9902(14) 1 1 1 1 1 2 4.466 2 4.466 2 4.466 3 4.466 4 4.466
O(8) 6.3609 0 0.0576 -0.1075 -0.0178 -0.018 0.0301 0.0353 -0.0034 -0.0351 -0.0739 -0.1023 0.1001 0.012 0.1161 0.0784 0.1003 -0.0338 0.0286 0.0717 -0.0336 0.0295 0.0324 0.0272 0.0396 -0.0386 0.9902(14) 1 1 1 1 1 2 4.466 2 4.466 2 4.466 3 4.466 4 4.466
O(9) 6.5912 0 -0.0156 -0.1035 -0.0869 0.0544 -0.0489 0.0121 0.0554 0.0026 -0.0421 -0.0747 -0.1744 0.1357 -0.0911 0.1 0.0725 -0.0721 0.0562 0.1102 -0.1262 0.0723 -0.0416 -0.0009 -0.0461 -0.0034 0.9902(14) 1 1 1 1 1 2 4.466 2 4.466 2 4.466 3 4.466 4 4.466

loop_
_atom_site_aniso_label
_atom_site_aniso_U_11
_atom_site_aniso_U_22
_atom_site_aniso_U_33
_atom_site_aniso_U_12
_atom_site_aniso_U_13
_atom_site_aniso_U_23
K(1) 0.02200(4) 0.02200(4) 0.02200(4) 0.00217(11) -0.00217(11) 0.00125(11)
K(2) 0.02005(4) 0.02005(4) 0.02005(4) -0.00483(11) -0.00483(11) 0.00483(11)
S(3) 0.00697(3) 0.00708(3) 0.00683(3) 0.000551(19) 0.001092(19) -0.000042(19)
Mg(4) 0.00872(3) 0.00872(3) 0.00872(3) -0.00018(4) -0.00018(4) -0.00018(4)
Mg(5) 0.00856(3) 0.00856(3) 0.00856(3) -0.00194(4) -0.00030(4) -0.00030(4)
O(6) 0.01889(15) 0.02649(19) 0.01710(14) -0.00877(14) 0.00956(12) 0.00112(12)
O(7) 0.02050(14) 0.02349(16) 0.00810(9) -0.00668(13) -0.00302(9) 0.00086(9)
O(8) 0.02627(19) 0.01040(11) 0.02222(16) -0.00341(11) 0.00409(14) -0.00733(11)
O(9) 0.0285(2) 0.0254(2) 0.01732(15) -0.00279(16) 0.01541(16) -0.00176(14)

loop_
_atom_site_label
_atom_site_fract_x
_atom_site_fract_y
_atom_site_fract_z
_atom_site_occupancy
_atom_site_symmetry_multiplicity
_atom_site_U_iso_or_equiv
K(1) 0.54807(5) 0.54813(5) 0.54807(5) 1 4 0.022
K(2) 0.31715(5) 0.31645(5) 0.31645(5) 1 4 0.02
S(3) 0.875601(10) 0.517900(9) 0.716001(9) 1 12 0.007
Mg(4) 0.099071(18) 0.099071(18) 0.099071(18) 1 4 0.009
Mg(5) 0.835074(17) 0.835074(17) 0.835074(17) 1 4 0.009
O(6) 0.77408(5) 0.45786(6) 0.80455(5) 1 12 0.021
O(7) 0.83001(5) 0.50785(5) 0.57552(4) 1 12 0.017
O(8) 0.90210(6) 0.65807(4) 0.75247(6) 1 12 0.02
O(9) 0.55828(6) 0.23579(6) 0.49921(5) 1 12 0.024

loop_
_atom_type_symbol
_atom_type_description
_atom_type_scat_dispersion_real
_atom_type_scat_dispersion_imag
_atom_type_scat_source
K K 0.1411 0.1573 'International Tables Vol C Tables 4.2.6.8 and 6.1.1.4'
Mg Mg 0.0310 0.0222 'International Tables Vol C Tables 4.2.6.8 and 6.1.1.4'
O O 0.0058 0.0036 'International Tables Vol C Tables 4.2.6.8 and 6.1.1.4'
S S 0.0831 0.0770 'International Tables Vol C Tables 4.2.6.8 and 6.1.1.4'

loop_
_exptl_crystal_face_index_h
_exptl_crystal_face_index_k
_exptl_crystal_face_index_l
_exptl_crystal_face_perp_dist
1 -1 18 0.1651
2 -10 -15 0.1742
5 -16 -6 0.2418
6 -15 8 0.2529
-1 -1 -18 0.2236
-6 15 -6 0.2149
-5 16 7 0.1915
-12 11 -7 0.1914
-17 -6 1 0.1623
-9 -14 7 0.1648
15 9 -3 0.1209
17 5 -1 0.1460
-11 14 0 0.1951
-10 -14 -1 0.1239
-16 -3 -8 0.1988
13 12 3 0.1264
15 5 7 0.1726
0 4 17 0.1626
-14 -3 10 0.2056
-16 7 3 0.1903
-7 -12 -10 0.1293
-4 -16 -6 0.1456

loop_
_geom_angle_atom_site_label_1
_geom_angle_atom_site_label_2
_geom_angle_atom_site_label_3
_geom_angle
_geom_angle_site_symmetry_1
_geom_angle_site_symmetry_2
_geom_angle_site_symmetry_3
_geom_angle_publ_flag
O(6) S(3) O(7) 109.28(3) 1_555 1_555 1_555 yes
O(6) S(3) O(8) 111.27(2) 1_555 1_555 1_555 yes
O(6) S(3) O(9) 107.02(3) 1_555 1_555 7_665 yes
O(7) S(3) O(8) 110.80(2) 1_555 1_555 1_555 yes
O(7) S(3) O(9) 110.66(2) 1_555 1_555 7_665 yes
O(6) MG(4) O(6) 88.12(3) 4_456 1_555 8_645 yes
O(6) MG(4) O(6) 88.12(3) 4_456 1_555 12_564 yes
O(6) MG(4) O(7) 88.977(19) 4_456 1_555 3_645 yes
O(6) MG(4) O(7) 175.92(3) 4_456 1_555 7_564 yes
O(6) MG(4) O(7) 88.93(2) 4_456 1_555 11_456 yes
O(6) MG(4) O(6) 88.12(3) 8_645 1_555 12_564 yes
O(6) MG(4) O(7) 88.93(2) 8_645 1_555 3_645 yes
O(6) MG(4) O(7) 88.977(19) 8_645 1_555 7_564 yes
O(6) MG(4) O(7) 175.92(3) 8_645 1_555 11_456 yes
O(6) MG(4) O(7) 175.92(3) 12_564 1_555 3_645 yes
O(6) MG(4) O(7) 88.93(2) 12_564 1_555 7_564 yes
O(6) MG(4) O(7) 88.977(19) 12_564 1_555 11_456 yes
O(7) MG(4) O(7) 93.83(2) 3_645 1_555 7_564 yes
O(7) MG(4) O(7) 93.83(2) 3_645 1_555 11_456 yes
O(7) MG(4) O(7) 93.83(2) 7_564 1_555 11_456 yes
S(3) O(6) MG(4) 165.92(4) 1_555 1_555 4_556 yes
S(3) O(6) MG(4) 165.92(4) 1_555 1_555 6_556 yes
S(3) O(6) MG(4) 165.92(4) 1_555 1_555 11_556 yes
S(3) O(6) O(7) 35.438(16) 1_555 1_555 1_555 yes
S(3) O(6) O(8) 34.332(13) 1_555 1_555 1_555 yes
S(3) O(6) O(9) 36.543(14) 1_555 1_555 7_665 yes
MG(4) O(6) O(7) 133.89(3) 4_556 1_555 1_555 yes
MG(4) O(6) O(8) 140.19(3) 4_556 1_555 1_555 yes
MG(4) O(6) O(9) 156.93(3) 4_556 1_555 7_665 yes
MG(4) O(6) O(7) 133.89(3) 6_556 1_555 1_555 yes
MG(4) O(6) O(8) 140.19(3) 6_556 1_555 1_555 yes
MG(4) O(6) O(9) 156.93(3) 6_556 1_555 7_665 yes
MG(4) O(6) O(7) 133.89(3) 11_556 1_555 1_555 yes
MG(4) O(6) O(8) 140.19(3) 11_556 1_555 1_555 yes
MG(4) O(6) O(9) 156.93(3) 11_556 1_555 7_665 yes
O(7) O(6) O(8) 60.248(15) 1_555 1_555 1_555 yes
O(7) O(6) O(9) 61.141(15) 1_555 1_555 7_665 yes
O(8) O(6) O(9) 59.431(10) 1_555 1_555 7_665 yes
S(3) O(7) MG(4) 131.11(3) 1_555 1_555 3_655 yes
S(3) O(7) MG(4) 131.11(3) 1_555 1_555 8_655 yes
S(3) O(7) MG(4) 131.11(3) 1_555 1_555 10_655 yes
S(3) O(7) O(6) 35.286(16) 1_555 1_555 1_555 yes
S(3) O(7) O(8) 34.490(11) 1_555 1_555 1_555 yes
S(3) O(7) O(9) 34.646(12) 1_555 1_555 7_665 yes
MG(4) O(7) O(6) 164.05(3) 3_655 1_555 1_555 yes
MG(4) O(7) O(8) 103.735(19) 3_655 1_555 1_555 yes
MG(4) O(7) O(9) 115.46(2) 3_655 1_555 7_665 yes
MG(4) O(7) O(6) 164.05(3) 8_655 1_555 1_555 yes
MG(4) O(7) O(8) 103.735(19) 8_655 1_555 1_555 yes
MG(4) O(7) O(9) 115.46(2) 8_655 1_555 7_665 yes
MG(4) O(7) O(6) 164.05(3) 10_655 1_555 1_555 yes
MG(4) O(7) O(8) 103.735(19) 10_655 1_555 1_555 yes
MG(4) O(7) O(9) 115.46(2) 10_655 1_555 7_665 yes
O(6) O(7) O(8) 60.339(16) 1_555 1_555 1_555 yes
O(6) O(7) O(9) 58.708(16) 1_555 1_555 7_665 yes
O(8) O(7) O(9) 58.682(9) 1_555 1_555 7_665 yes
S(3) O(8) O(6) 34.400(12) 1_555 1_555 1_555 yes
S(3) O(8) O(7) 34.706(11) 1_555 1_555 1_555 yes
MG(5) O(8) O(6) 116.680(13) 1_555 1_555 1_555 yes
MG(5) O(8) O(7) 136.438(13) 1_555 1_555 1_555 yes
MG(5) O(8) O(6) 116.680(13) 5_555 1_555 1_555 yes
MG(5) O(8) O(7) 136.438(13) 5_555 1_555 1_555 yes
MG(5) O(8) O(6) 116.680(13) 9_555 1_555 1_555 yes
MG(5) O(8) O(7) 136.438(13) 9_555 1_555 1_555 yes
O(6) O(8) O(7) 59.413(16) 1_555 1_555 1_555 yes
O(6) O(8) O(9) 59.067(14) 1_555 1_555 7_665 yes
O(7) O(8) O(9) 60.722(13) 1_555 1_555 7_665 yes
S(3) O(9) O(6) 36.437(14) 10_646 1_555 10_646 yes
S(3) O(9) O(7) 34.695(12) 10_646 1_555 10_646 yes
MG(5) O(9) O(6) 152.386(14) 2_664 1_555 10_646 yes
MG(5) O(9) O(7) 117.920(12) 2_664 1_555 10_646 yes
MG(5) O(9) O(6) 152.386(14) 7_664 1_555 10_646 yes
MG(5) O(9) O(7) 117.920(12) 7_664 1_555 10_646 yes
MG(5) O(9) O(6) 152.386(14) 12_664 1_555 10_646 yes
MG(5) O(9) O(7) 117.920(12) 12_664 1_555 10_646 yes
O(6) O(9) O(7) 60.151(17) 10_646 1_555 10_646 yes
O(6) O(9) O(8) 61.502(14) 10_646 1_555 10_646 yes
O(7) O(9) O(8) 60.596(12) 10_646 1_555 10_646 yes

loop_
_geom_bond_atom_site_label_1
_geom_bond_atom_site_label_2
_geom_bond_distance
_geom_bond_site_symmetry_1
_geom_bond_site_symmetry_2
_geom_bond_publ_flag
K(1) O(6) 2.9915(6) 1_555 2_664 yes
K(1) O(7) 2.8377(8) 1_555 1_555 yes
K(1) O(9) 3.1376(8) 1_555 1_555 yes
K(2) O(6) 3.0067(6) 1_555 4_456 yes
K(2) O(8) 2.8721(8) 1_555 2_664 yes
K(2) O(9) 3.1088(8) 1_555 1_555 yes
S(3) O(6) 1.4628(4) 1_555 1_555 yes
S(3) O(7) 1.4686(4) 1_555 1_555 yes
S(3) O(8) 1.4605(4) 1_555 1_555 yes
S(3) O(9) 1.4670(4) 1_555 7_665 yes
MG(4) O(6) 2.0606(5) 1_555 4_456 yes
MG(4) O(7) 2.0765(5) 1_555 3_645 yes
MG(5) O(8) 2.0487(5) 1_555 1_555 yes
MG(5) O(9) 2.0646(5) 1_555 2_665 yes

loop_
_exptl_oxdiff_crystal_face_indexfrac_h
_exptl_oxdiff_crystal_face_indexfrac_k
_exptl_oxdiff_crystal_face_indexfrac_l
_exptl_oxdiff_crystal_face_x
_exptl_oxdiff_crystal_face_y
_exptl_oxdiff_crystal_face_z
1.4360 -0.6317 17.6640 0.8258 -0.1963 -0.5286
2.1793 -9.5441 -14.7877 -0.9691 0.2319 -0.0842
4.9049 -15.8839 -6.1682 -0.7324 0.1765 -0.6576
5.5718 -15.0378 7.5578 -0.0538 0.0150 -0.9984
-0.9530 -0.8124 -17.6897 -0.8669 0.2063 0.4538
-5.6522 15.4955 -6.4995 0.1170 -0.0301 0.9927
-4.7664 15.6227 6.9012 0.7602 -0.1831 0.6233
-12.1093 10.8211 -7.1098 -0.0975 -0.4166 0.9039
-16.5547 -6.1754 1.4729 -0.2324 -0.9718 -0.0394
-8.7436 -13.9871 6.5029 -0.1735 -0.7191 -0.6730
14.5855 9.4731 -3.4500 0.2238 0.9336 0.2799
16.9670 5.0766 -0.8409 0.2323 0.9720 -0.0358
-11.2946 13.6559 -0.4853 0.3061 -0.4412 0.8436
-10.3304 -14.3952 -0.6988 -0.5372 -0.6997 -0.4710
-15.6188 -2.7802 -7.9197 -0.5679 -0.7429 0.3544
12.8710 11.7999 3.0887 0.5903 0.7700 0.2421
15.4286 5.4174 6.8577 0.5954 0.7781 -0.2000
-0.2510 4.2407 17.2183 0.9388 -0.2250 -0.2610
-14.3240 -3.0200 10.0032 0.2809 -0.9462 -0.1605
-16.0495 6.7282 3.3824 0.2478 -0.8297 0.5002
-7.4776 -12.2648 -10.4011 -0.9116 -0.3782 -0.1609
-4.3263 -16.2219 -5.7098 -0.7862 -0.3253 -0.5255

loop_
_atom_local_dummy_label
_atom_local_dummy_fract_x
_atom_local_dummy_fract_y
_atom_local_dummy_fract_z
DUM0 1.0 1.0 1.0
DUM1 0.726 0.542 0.3045
DUM2 0.2644 0.5007 0.0584
DUM3 0.042 0.1955 0.274
